data_4134191
loop_
_publ_author_name
'Guo, Yinliang'
'Guo, Zhixian'
'Lu, Jia-Tian'
'Fang, Runting'
'Chen, Si-Cong'
'Luo, Tuoping'

_publ_section_title
;
 Total Synthesis of (-)-Batrachotoxinin A: A Local-Desymmetrization
 Approach.
;
_journal_issue 8
_journal_name_full 'Journal of the American Chemical Society'
_journal_page_first 3675
_journal_page_last 3679
_journal_paper_doi 10.1021/jacs.9b12882
_journal_volume 142
_journal_year 2020
_chemical_absolute_configuration ad
_chemical_formula_sum 'C22 H28 O5'
_chemical_formula_weight 372.44
_space_group_crystal_system orthorhombic
_space_group_IT_number 29
_space_group_name_Hall 'P 2c -2ac'
_space_group_name_H-M_alt 'P c a 21'
_atom_sites_solution_hydrogens geom
_atom_sites_solution_primary dual
_audit_creation_method SHELXL-2014/7
_cell_angle_alpha 90
_cell_angle_beta 90
_cell_angle_gamma 90
_cell_formula_units_Z 8
_cell_length_a 14.1237(3)
_cell_length_b 12.3532(3)
_cell_length_c 20.8073(4)
_cell_measurement_reflns_used 21682
_cell_measurement_temperature 180.00(10)
_cell_measurement_theta_max 74.8690
_cell_measurement_theta_min 3.5300
_cell_volume 3630.31(14)
_computing_structure_refinement 'SHELXL-2014/7 (Sheldrick, 2014)'
_diffrn_ambient_environment N~2~
_diffrn_ambient_temperature 180.00(10)
_diffrn_detector 'CCD plate'
_diffrn_detector_area_resol_mean 10.3914
_diffrn_detector_type Atlas
_diffrn_measured_fraction_theta_full 1.000
_diffrn_measured_fraction_theta_max 0.995
_diffrn_measurement_device 'four-circle diffractometer'
_diffrn_measurement_device_type 'SuperNova, Dual, Cu at home/near, Atlas'
_diffrn_radiation_monochromator mirror
_diffrn_radiation_probe x-ray
_diffrn_radiation_type 'Cu K\a'
_diffrn_radiation_wavelength 1.54184
_diffrn_reflns_av_R_equivalents 0.0602
_diffrn_reflns_av_unetI/netI 0.0273
_diffrn_reflns_Laue_measured_fraction_full 1.000
_diffrn_reflns_Laue_measured_fraction_max 0.995
_diffrn_reflns_limit_h_max 17
_diffrn_reflns_limit_h_min -17
_diffrn_reflns_limit_k_max 15
_diffrn_reflns_limit_k_min -15
_diffrn_reflns_limit_l_max 26
_diffrn_reflns_limit_l_min -25
_diffrn_reflns_number 55865
_diffrn_reflns_point_group_measured_fraction_full 1.000
_diffrn_reflns_point_group_measured_fraction_max 0.990
_diffrn_reflns_theta_full 67.679
_diffrn_reflns_theta_max 75.091
_diffrn_reflns_theta_min 3.578
_diffrn_source 'micro-focus sealed X-ray tube'
_diffrn_source_type 'SuperNova (Cu) X-ray Source'
_exptl_absorpt_coefficient_mu 0.775
_exptl_absorpt_correction_T_max 1.00000
_exptl_absorpt_correction_T_min 0.52515
_exptl_absorpt_correction_type multi-scan
_exptl_absorpt_process_details
;
CrysAlisPro 1.171.39.29a (Rigaku Oxford Diffraction, 2015)
Empirical absorption correction using spherical harmonics,
 implemented in SCALE3 ABSPACK scaling algorithm.
;
_exptl_crystal_colour colorless
_exptl_crystal_density_diffrn 1.363
_exptl_crystal_description plate-like
_exptl_crystal_F_000 1600
_exptl_crystal_size_max 0.58
_exptl_crystal_size_mid 0.33
_exptl_crystal_size_min 0.07
_refine_diff_density_max 0.289
_refine_diff_density_min -0.210
_refine_diff_density_rms 0.046
_refine_ls_abs_structure_details
;
 Flack x determined using 2919 quotients [(I+)-(I-)]/[(I+)+(I-)]
 (Parsons, Flack and Wagner, Acta Cryst. B69 (2013) 249-259).
;
_refine_ls_abs_structure_Flack 0.07(10)
_refine_ls_extinction_method none
_refine_ls_goodness_of_fit_ref 1.029
_refine_ls_hydrogen_treatment constr
_refine_ls_matrix_type full
_refine_ls_number_parameters 493
_refine_ls_number_reflns 7428
_refine_ls_number_restraints 1
_refine_ls_restrained_S_all 1.029
_refine_ls_R_factor_all 0.0481
_refine_ls_R_factor_gt 0.0417
_refine_ls_shift/su_max 0.004
_refine_ls_shift/su_mean 0.000
_refine_ls_structure_factor_coef Fsqd
_refine_ls_weighting_details 'w=1/[\s^2^(Fo^2^)+(0.0803P)^2^+0.4618P] where P=(Fo^2^+2Fc^2^)/3'
_refine_ls_weighting_scheme calc
_refine_ls_wR_factor_gt 0.1121
_refine_ls_wR_factor_ref 0.1188
_reflns_Friedel_coverage 0.933
_reflns_Friedel_fraction_full 1.000
_reflns_Friedel_fraction_max 0.985
_reflns_number_gt 6611
_reflns_number_total 7428
_reflns_threshold_expression 'I > 2\s(I)'
_cod_data_source_file ja9b12882_si_005.cif
_cod_data_source_block 3
_cod_depositor_comments 'Adding full bibliography for 4134185--4134193.cif.'
_cod_database_code 4134191
_shelx_shelxl_version_number 2014/7
_shelx_space_group_comment
;
The symmetry employed for this shelxl refinement is uniquely defined
by the following loop, which should always be used as a source of
symmetry information in preference to the above space-group names.
They are only intended as comments.
;

loop_
_space_group_symop_operation_xyz
'x, y, z'
'-x, -y, z+1/2'
'x+1/2, -y, z'
'-x+1/2, y, z+1/2'

loop_
_atom_site_label
_atom_site_type_symbol
_atom_site_fract_x
_atom_site_fract_y
_atom_site_fract_z
_atom_site_U_iso_or_equiv
_atom_site_adp_type
_atom_site_occupancy
_atom_site_site_symmetry_order
_atom_site_calc_flag
_atom_site_refinement_flags_posn
_atom_site_refinement_flags_adp
_atom_site_refinement_flags_occupancy
_atom_site_disorder_assembly
_atom_site_disorder_group
O1 O 0.56386(15) 0.24828(17) 0.34145(11) 0.0330(5) Uani 1 1 d . . . . .
O2 O 0.46910(13) 0.37476(16) 0.38890(10) 0.0237(4) Uani 1 1 d . . . . .
O3 O 0.27177(14) 0.3994(2) 0.39547(11) 0.0343(5) Uani 1 1 d . . . . .
O4 O 0.53799(16) 0.45029(19) 0.51646(12) 0.0326(5) Uani 1 1 d . . . . .
H4 H 0.5227 0.3980 0.4945 0.049 Uiso 1 1 calc R U . . .
O5 O 0.36965(17) 0.32807(19) 0.52451(12) 0.0366(5) Uani 1 1 d . . . . .
C1 C 0.6327(3) 0.2481(3) 0.39127(19) 0.0410(8) Uani 1 1 d . . . . .
H1A H 0.6842 0.2948 0.3796 0.061 Uiso 1 1 calc R U . . .
H1B H 0.6560 0.1758 0.3974 0.061 Uiso 1 1 calc R U . . .
H1C H 0.6043 0.2734 0.4304 0.061 Uiso 1 1 calc R U . . .
C2 C 0.5170(2) 0.3459(3) 0.33007(14) 0.0271(6) Uani 1 1 d . . . . .
C3 C 0.4421(2) 0.3245(3) 0.27968(15) 0.0317(7) Uani 1 1 d . . . . .
H3A H 0.4027 0.2641 0.2927 0.038 Uiso 1 1 calc R U . . .
H3B H 0.4718 0.3066 0.2390 0.038 Uiso 1 1 calc R U . . .
C4 C 0.3814(2) 0.4272(3) 0.27231(15) 0.0328(7) Uani 1 1 d . . . . .
H4A H 0.3821 0.4503 0.2278 0.039 Uiso 1 1 calc R U . . .
H4B H 0.3165 0.4111 0.2840 0.039 Uiso 1 1 calc R U . . .
C5 C 0.41906(19) 0.5189(3) 0.31511(14) 0.0258(6) Uani 1 1 d . . . . .
C6 C 0.5223(2) 0.5419(3) 0.29500(15) 0.0278(6) Uani 1 1 d . . . . .
H6 H 0.5242 0.5558 0.2487 0.033 Uiso 1 1 calc R U . . .
C7 C 0.5815(2) 0.4389(3) 0.30990(16) 0.0304(7) Uani 1 1 d . . . . .
H7A H 0.6172 0.4181 0.2720 0.037 Uiso 1 1 calc R U . . .
H7B H 0.6261 0.4544 0.3441 0.037 Uiso 1 1 calc R U . . .
C8 C 0.5613(2) 0.6394(3) 0.33023(17) 0.0309(7) Uani 1 1 d . . . . .
H8A H 0.6288 0.6452 0.3222 0.037 Uiso 1 1 calc R U . . .
H8B H 0.5313 0.7045 0.3140 0.037 Uiso 1 1 calc R U . . .
C9 C 0.5442(2) 0.6304(3) 0.40127(16) 0.0291(6) Uani 1 1 d . . . . .
H9 H 0.5766 0.6773 0.4284 0.035 Uiso 1 1 calc R U . . .
C10 C 0.48470(19) 0.5585(2) 0.42766(14) 0.0238(6) Uani 1 1 d . . . . .
C11 C 0.42628(18) 0.4809(2) 0.38636(14) 0.0226(5) Uani 1 1 d . . . . .
C12 C 0.3560(2) 0.6187(3) 0.30778(16) 0.0333(7) Uani 1 1 d . . . . .
H12A H 0.3628 0.6476 0.2652 0.050 Uiso 1 1 calc R U . . .
H12B H 0.3743 0.6724 0.3387 0.050 Uiso 1 1 calc R U . . .
H12C H 0.2911 0.5986 0.3148 0.050 Uiso 1 1 calc R U . . .
C13 C 0.32594(19) 0.4673(3) 0.41546(14) 0.0248(6) Uani 1 1 d . . . . .
C14 C 0.3025(2) 0.5430(2) 0.46964(14) 0.0275(6) Uani 1 1 d . . . . .
H14A H 0.2389 0.5290 0.4851 0.033 Uiso 1 1 calc R U . . .
H14B H 0.3054 0.6174 0.4548 0.033 Uiso 1 1 calc R U . . .
C15 C 0.3748(2) 0.5252(3) 0.52437(14) 0.0261(6) Uani 1 1 d . . . . .
C16 C 0.4793(2) 0.5422(2) 0.49980(15) 0.0257(6) Uani 1 1 d . . . . .
C17 C 0.5153(2) 0.6361(3) 0.54130(17) 0.0354(7) Uani 1 1 d . . . . .
H17A H 0.5830 0.6301 0.5484 0.042 Uiso 1 1 calc R U . . .
H17B H 0.5021 0.7051 0.5210 0.042 Uiso 1 1 calc R U . . .
C18 C 0.4613(3) 0.6254(3) 0.60447(17) 0.0409(8) Uani 1 1 d . . . . .
H18A H 0.4644 0.6919 0.6292 0.049 Uiso 1 1 calc R U . . .
H18B H 0.4859 0.5663 0.6302 0.049 Uiso 1 1 calc R U . . .
C19 C 0.3603(3) 0.6023(3) 0.58222(16) 0.0346(7) Uani 1 1 d . . . . .
H19 H 0.3295 0.6694 0.5682 0.042 Uiso 1 1 calc R U . . .
C20 C 0.2958(3) 0.5404(3) 0.62890(18) 0.0450(9) Uani 1 1 d . . . . .
H20A H 0.3053 0.5652 0.6727 0.054 Uiso 1 1 calc R U . . .
H20B H 0.2298 0.5501 0.6175 0.054 Uiso 1 1 calc R U . . .
C21 C 0.3251(3) 0.4223(3) 0.62185(18) 0.0451(9) Uani 1 1 d . . . . .
H21A H 0.3757 0.4045 0.6515 0.054 Uiso 1 1 calc R U . . .
H21B H 0.2719 0.3745 0.6299 0.054 Uiso 1 1 calc R U . . .
C22 C 0.3585(2) 0.4125(3) 0.55304(15) 0.0296(6) Uani 1 1 d . . . . .
O6 O 0.17128(16) 0.75434(18) 0.66042(11) 0.0336(5) Uani 1 1 d . . . . .
O7 O 0.26592(14) 0.87918(16) 0.61177(10) 0.0243(4) Uani 1 1 d . . . . .
O8 O 0.46325(15) 0.9058(2) 0.60360(12) 0.0363(5) Uani 1 1 d . . . . .
O9 O 0.19391(15) 0.95170(18) 0.48431(11) 0.0297(5) Uani 1 1 d . . . . .
H9A H 0.2101 0.8999 0.5063 0.044 Uiso 1 1 calc R U . . .
O10 O 0.36265(17) 0.82906(19) 0.47639(12) 0.0361(5) Uani 1 1 d . . . . .
C23 C 0.1051(2) 0.7514(3) 0.60903(18) 0.0399(8) Uani 1 1 d . . . . .
H23A H 0.1380 0.7601 0.5690 0.060 Uiso 1 1 calc R U . . .
H23B H 0.0601 0.8090 0.6141 0.060 Uiso 1 1 calc R U . . .
H23C H 0.0726 0.6831 0.6092 0.060 Uiso 1 1 calc R U . . .
C24 C 0.2181(2) 0.8523(3) 0.67088(15) 0.0264(6) Uani 1 1 d . . . . .
C25 C 0.2936(2) 0.8324(3) 0.72150(15) 0.0331(7) Uani 1 1 d . . . . .
H25A H 0.3327 0.7713 0.7092 0.040 Uiso 1 1 calc R U . . .
H25B H 0.2642 0.8163 0.7625 0.040 Uiso 1 1 calc R U . . .
C26 C 0.3546(2) 0.9352(3) 0.72706(15) 0.0303(6) Uani 1 1 d . . . . .
H26A H 0.4192 0.9187 0.7146 0.036 Uiso 1 1 calc R U . . .
H26B H 0.3553 0.9596 0.7714 0.036 Uiso 1 1 calc R U . . .
C27 C 0.3157(2) 1.0262(3) 0.68377(14) 0.0257(6) Uani 1 1 d . . . . .
C28 C 0.2127(2) 1.0487(3) 0.70401(15) 0.0280(6) Uani 1 1 d . . . . .
H28 H 0.2111 1.0641 0.7502 0.034 Uiso 1 1 calc R U . . .
C29 C 0.1535(2) 0.9456(3) 0.69055(15) 0.0283(6) Uani 1 1 d . . . . .
H29A H 0.1183 0.9258 0.7288 0.034 Uiso 1 1 calc R U . . .
H29B H 0.1084 0.9601 0.6565 0.034 Uiso 1 1 calc R U . . .
C30 C 0.1726(2) 1.1456(3) 0.66769(15) 0.0285(6) Uani 1 1 d . . . . .
H30A H 0.1050 1.1508 0.6756 0.034 Uiso 1 1 calc R U . . .
H30B H 0.2021 1.2115 0.6832 0.034 Uiso 1 1 calc R U . . .
C31 C 0.1899(2) 1.1342(2) 0.59719(15) 0.0275(6) Uani 1 1 d . . . . .
H31 H 0.1574 1.1804 0.5696 0.033 Uiso 1 1 calc R U . . .
C32 C 0.24866(19) 1.0626(2) 0.57134(14) 0.0226(5) Uani 1 1 d . . . . .
C33 C 0.30867(17) 0.9863(2) 0.61251(14) 0.0216(5) Uani 1 1 d . . . . .
C34 C 0.3784(2) 1.1268(3) 0.69015(17) 0.0321(6) Uani 1 1 d . . . . .
H34A H 0.3726 1.1558 0.7328 0.048 Uiso 1 1 calc R U . . .
H34B H 0.3587 1.1802 0.6594 0.048 Uiso 1 1 calc R U . . .
H34C H 0.4432 1.1074 0.6822 0.048 Uiso 1 1 calc R U . . .
C35 C 0.40818(19) 0.9726(2) 0.58324(14) 0.0258(6) Uani 1 1 d . . . . .
C36 C 0.4303(2) 1.0460(2) 0.52754(15) 0.0268(6) Uani 1 1 d . . . . .
H36A H 0.4935 1.0312 0.5116 0.032 Uiso 1 1 calc R U . . .
H36B H 0.4278 1.1210 0.5413 0.032 Uiso 1 1 calc R U . . .
C37 C 0.3570(2) 1.0263(2) 0.47388(13) 0.0233(5) Uani 1 1 d . . . . .
C38 C 0.2528(2) 1.0431(2) 0.49904(15) 0.0241(6) Uani 1 1 d . . . . .
C39 C 0.2161(2) 1.1364(3) 0.45720(15) 0.0300(6) Uani 1 1 d . . . . .
H39A H 0.1481 1.1314 0.4514 0.036 Uiso 1 1 calc R U . . .
H39B H 0.2312 1.2058 0.4763 0.036 Uiso 1 1 calc R U . . .
C40 C 0.2677(2) 1.1218(3) 0.39324(16) 0.0339(7) Uani 1 1 d . . . . .
H40A H 0.2633 1.1865 0.3670 0.041 Uiso 1 1 calc R U . . .
H40B H 0.2426 1.0607 0.3694 0.041 Uiso 1 1 calc R U . . .
C41 C 0.3698(2) 1.1011(3) 0.41487(16) 0.0296(6) Uani 1 1 d . . . . .
H41 H 0.4005 1.1690 0.4274 0.036 Uiso 1 1 calc R U . . .
C42 C 0.4324(3) 1.0376(3) 0.36756(16) 0.0350(7) Uani 1 1 d . . . . .
H42A H 0.4211 1.0609 0.3237 0.042 Uiso 1 1 calc R U . . .
H42B H 0.4989 1.0475 0.3775 0.042 Uiso 1 1 calc R U . . .
C43 C 0.4031(3) 0.9193(3) 0.37670(17) 0.0389(8) Uani 1 1 d . . . . .
H43A H 0.3513 0.9007 0.3481 0.047 Uiso 1 1 calc R U . . .
H43B H 0.4559 0.8712 0.3683 0.047 Uiso 1 1 calc R U . . .
C44 C 0.3724(2) 0.9117(3) 0.44617(16) 0.0280(6) Uani 1 1 d . . . . .

loop_
_atom_site_aniso_label
_atom_site_aniso_U_11
_atom_site_aniso_U_22
_atom_site_aniso_U_33
_atom_site_aniso_U_23
_atom_site_aniso_U_13
_atom_site_aniso_U_12
O1 0.0334(11) 0.0262(11) 0.0394(12) -0.0031(9) 0.0014(9) 0.0049(8)
O2 0.0228(9) 0.0235(10) 0.0250(9) 0.0004(8) 0.0004(8) 0.0023(7)
O3 0.0248(10) 0.0436(13) 0.0344(12) -0.0045(10) -0.0012(9) -0.0105(9)
O4 0.0320(11) 0.0277(11) 0.0381(13) 0.0024(9) -0.0089(9) 0.0075(9)
O5 0.0452(13) 0.0253(11) 0.0393(12) -0.0019(10) 0.0020(10) -0.0020(9)
C1 0.0394(17) 0.0384(19) 0.0450(19) 0.0048(15) -0.0045(15) 0.0083(13)
C2 0.0257(14) 0.0282(15) 0.0273(15) -0.0011(11) 0.0033(11) 0.0006(11)
C3 0.0357(15) 0.0335(17) 0.0260(14) -0.0053(12) 0.0009(11) -0.0043(12)
C4 0.0292(15) 0.0442(19) 0.0249(14) 0.0002(13) -0.0053(12) -0.0038(13)
C5 0.0191(12) 0.0329(15) 0.0254(14) 0.0037(12) -0.0009(10) -0.0013(11)
C6 0.0228(14) 0.0355(17) 0.0252(14) 0.0063(12) 0.0032(10) -0.0004(11)
C7 0.0244(14) 0.0321(16) 0.0348(16) -0.0009(13) 0.0078(12) 0.0013(12)
C8 0.0237(14) 0.0297(15) 0.0392(18) 0.0074(14) 0.0026(12) -0.0009(12)
C9 0.0234(13) 0.0258(14) 0.0380(17) 0.0016(12) -0.0033(12) -0.0008(10)
C10 0.0208(12) 0.0216(13) 0.0291(14) 0.0009(11) -0.0038(10) 0.0014(10)
C11 0.0194(11) 0.0241(13) 0.0243(14) 0.0004(11) -0.0014(10) 0.0014(10)
C12 0.0270(15) 0.0371(17) 0.0359(16) 0.0088(14) -0.0020(12) 0.0039(12)
C13 0.0204(12) 0.0298(15) 0.0243(13) 0.0037(11) -0.0017(10) 0.0018(10)
C14 0.0235(14) 0.0300(15) 0.0288(15) 0.0021(12) 0.0000(11) 0.0029(11)
C15 0.0309(14) 0.0238(14) 0.0238(13) 0.0016(12) -0.0003(11) 0.0003(10)
C16 0.0272(14) 0.0212(13) 0.0288(14) 0.0012(11) -0.0071(11) 0.0017(10)
C17 0.0407(18) 0.0291(16) 0.0363(17) -0.0039(13) -0.0132(13) -0.0036(13)
C18 0.061(2) 0.0314(16) 0.0301(16) -0.0051(13) -0.0106(15) -0.0026(15)
C19 0.0487(19) 0.0260(15) 0.0290(16) -0.0010(13) 0.0027(13) 0.0045(13)
C20 0.069(3) 0.0362(19) 0.0298(17) -0.0025(14) 0.0104(16) 0.0011(16)
C21 0.073(3) 0.0338(18) 0.0284(17) 0.0051(14) 0.0051(16) -0.0006(17)
C22 0.0353(16) 0.0255(15) 0.0280(15) 0.0024(12) -0.0020(12) -0.0001(12)
O6 0.0375(12) 0.0302(12) 0.0332(11) 0.0035(9) -0.0024(9) -0.0097(9)
O7 0.0273(10) 0.0238(10) 0.0219(9) 0.0012(8) 0.0014(8) -0.0021(7)
O8 0.0248(10) 0.0459(13) 0.0382(12) 0.0051(11) -0.0007(9) 0.0108(9)
O9 0.0270(10) 0.0298(11) 0.0321(11) -0.0036(9) -0.0044(8) -0.0052(8)
O10 0.0455(13) 0.0251(11) 0.0378(12) 0.0019(10) 0.0069(9) 0.0034(9)
C23 0.0356(16) 0.0369(18) 0.047(2) -0.0069(15) -0.0088(15) -0.0068(13)
C24 0.0266(14) 0.0294(15) 0.0231(14) 0.0029(12) 0.0001(11) -0.0072(11)
C25 0.0362(16) 0.0361(17) 0.0270(15) 0.0046(13) -0.0051(12) 0.0025(13)
C26 0.0286(14) 0.0369(17) 0.0254(14) -0.0001(12) -0.0043(11) 0.0011(12)
C27 0.0217(13) 0.0320(15) 0.0234(14) -0.0030(12) -0.0020(10) -0.0015(11)
C28 0.0241(14) 0.0355(17) 0.0244(14) -0.0071(12) 0.0019(11) -0.0009(12)
C29 0.0227(13) 0.0352(16) 0.0269(13) -0.0012(12) 0.0016(11) -0.0027(12)
C30 0.0244(14) 0.0307(15) 0.0304(14) -0.0071(12) 0.0030(11) 0.0022(11)
C31 0.0237(14) 0.0281(15) 0.0305(15) -0.0009(11) -0.0016(11) 0.0023(10)
C32 0.0191(12) 0.0220(12) 0.0265(13) 0.0011(11) -0.0017(10) -0.0022(10)
C33 0.0185(11) 0.0221(13) 0.0244(14) -0.0010(11) -0.0003(10) 0.0005(9)
C34 0.0253(14) 0.0336(16) 0.0373(15) -0.0087(13) -0.0035(12) -0.0040(11)
C35 0.0204(12) 0.0297(14) 0.0272(14) -0.0027(12) -0.0024(10) 0.0010(11)
C36 0.0203(13) 0.0306(15) 0.0295(14) -0.0013(12) 0.0011(11) -0.0020(11)
C37 0.0245(13) 0.0234(13) 0.0221(13) -0.0002(12) 0.0000(10) -0.0017(10)
C38 0.0227(13) 0.0226(13) 0.0271(14) 0.0002(11) -0.0014(10) -0.0004(10)
C39 0.0339(15) 0.0283(15) 0.0279(14) 0.0013(12) -0.0046(11) 0.0056(12)
C40 0.0458(18) 0.0314(16) 0.0246(14) 0.0046(12) -0.0025(13) 0.0028(13)
C41 0.0395(16) 0.0247(14) 0.0247(14) 0.0018(12) 0.0033(11) -0.0041(12)
C42 0.0454(19) 0.0330(17) 0.0267(15) 0.0015(14) 0.0091(13) -0.0020(13)
C43 0.054(2) 0.0306(17) 0.0317(17) -0.0049(13) 0.0098(14) 0.0003(15)
C44 0.0284(14) 0.0264(15) 0.0292(15) -0.0018(12) -0.0003(11) -0.0009(11)

loop_
_atom_type_symbol
_atom_type_description
_atom_type_scat_dispersion_real
_atom_type_scat_dispersion_imag
_atom_type_scat_source
C C 0.0181 0.0091 'International Tables Vol C Tables 4.2.6.8 and 6.1.1.4'
H H 0.0000 0.0000 'International Tables Vol C Tables 4.2.6.8 and 6.1.1.4'
O O 0.0492 0.0322 'International Tables Vol C Tables 4.2.6.8 and 6.1.1.4'

loop_
_geom_angle_atom_site_label_1
_geom_angle_atom_site_label_2
_geom_angle_atom_site_label_3
_geom_angle
_geom_angle_site_symmetry_1
_geom_angle_site_symmetry_3
_geom_angle_publ_flag
C2 O1 C1 116.7(2) . . ?
C2 O2 C11 112.9(2) . . ?
C16 O4 H4 109.5 . . ?
O1 C1 H1A 109.5 . . ?
O1 C1 H1B 109.5 . . ?
H1A C1 H1B 109.5 . . ?
O1 C1 H1C 109.5 . . ?
H1A C1 H1C 109.5 . . ?
H1B C1 H1C 109.5 . . ?
O1 C2 O2 107.0(2) . . ?
O1 C2 C3 107.4(3) . . ?
O2 C2 C3 107.6(2) . . ?
O1 C2 C7 114.5(2) . . ?
O2 C2 C7 109.1(2) . . ?
C3 C2 C7 111.0(3) . . ?
C2 C3 C4 108.4(3) . . ?
C2 C3 H3A 110.0 . . ?
C4 C3 H3A 110.0 . . ?
C2 C3 H3B 110.0 . . ?
C4 C3 H3B 110.0 . . ?
H3A C3 H3B 108.4 . . ?
C5 C4 C3 110.9(2) . . ?
C5 C4 H4A 109.5 . . ?
C3 C4 H4A 109.5 . . ?
C5 C4 H4B 109.5 . . ?
C3 C4 H4B 109.5 . . ?
H4A C4 H4B 108.0 . . ?
C12 C5 C4 109.6(3) . . ?
C12 C5 C6 112.0(3) . . ?
C4 C5 C6 107.8(3) . . ?
C12 C5 C11 112.1(2) . . ?
C4 C5 C11 110.6(3) . . ?
C6 C5 C11 104.6(2) . . ?
C8 C6 C5 111.0(3) . . ?
C8 C6 C7 111.0(3) . . ?
C5 C6 C7 107.7(2) . . ?
C8 C6 H6 109.0 . . ?
C5 C6 H6 109.0 . . ?
C7 C6 H6 109.0 . . ?
C2 C7 C6 110.5(3) . . ?
C2 C7 H7A 109.5 . . ?
C6 C7 H7A 109.5 . . ?
C2 C7 H7B 109.5 . . ?
C6 C7 H7B 109.5 . . ?
H7A C7 H7B 108.1 . . ?
C9 C8 C6 111.0(3) . . ?
C9 C8 H8A 109.4 . . ?
C6 C8 H8A 109.4 . . ?
C9 C8 H8B 109.4 . . ?
C6 C8 H8B 109.4 . . ?
H8A C8 H8B 108.0 . . ?
C10 C9 C8 123.6(3) . . ?
C10 C9 H9 118.2 . . ?
C8 C9 H9 118.2 . . ?
C9 C10 C16 121.7(3) . . ?
C9 C10 C11 121.6(3) . . ?
C16 C10 C11 116.5(2) . . ?
O2 C11 C10 108.8(2) . . ?
O2 C11 C13 105.7(2) . . ?
C10 C11 C13 110.0(2) . . ?
O2 C11 C5 109.6(2) . . ?
C10 C11 C5 112.4(2) . . ?
C13 C11 C5 110.1(2) . . ?
C5 C12 H12A 109.5 . . ?
C5 C12 H12B 109.5 . . ?
H12A C12 H12B 109.5 . . ?
C5 C12 H12C 109.5 . . ?
H12A C12 H12C 109.5 . . ?
H12B C12 H12C 109.5 . . ?
O3 C13 C14 123.4(3) . . ?
O3 C13 C11 121.3(3) . . ?
C14 C13 C11 115.3(2) . . ?
C13 C14 C15 108.6(2) . . ?
C13 C14 H14A 110.0 . . ?
C15 C14 H14A 110.0 . . ?
C13 C14 H14B 110.0 . . ?
C15 C14 H14B 110.0 . . ?
H14A C14 H14B 108.4 . . ?
C22 C15 C14 108.5(2) . . ?
C22 C15 C19 103.7(2) . . ?
C14 C15 C19 113.4(3) . . ?
C22 C15 C16 112.8(2) . . ?
C14 C15 C16 111.1(2) . . ?
C19 C15 C16 107.1(3) . . ?
O4 C16 C10 108.2(2) . . ?
O4 C16 C17 105.6(2) . . ?
C10 C16 C17 116.1(3) . . ?
O4 C16 C15 110.8(2) . . ?
C10 C16 C15 112.7(2) . . ?
C17 C16 C15 103.2(3) . . ?
C18 C17 C16 104.7(3) . . ?
C18 C17 H17A 110.8 . . ?
C16 C17 H17A 110.8 . . ?
C18 C17 H17B 110.8 . . ?
C16 C17 H17B 110.8 . . ?
H17A C17 H17B 108.9 . . ?
C17 C18 C19 102.9(3) . . ?
C17 C18 H18A 111.2 . . ?
C19 C18 H18A 111.2 . . ?
C17 C18 H18B 111.2 . . ?
C19 C18 H18B 111.2 . . ?
H18A C18 H18B 109.1 . . ?
C18 C19 C20 117.1(3) . . ?
C18 C19 C15 103.1(3) . . ?
C20 C19 C15 105.3(3) . . ?
C18 C19 H19 110.3 . . ?
C20 C19 H19 110.3 . . ?
C15 C19 H19 110.3 . . ?
C21 C20 C19 104.8(3) . . ?
C21 C20 H20A 110.8 . . ?
C19 C20 H20A 110.8 . . ?
C21 C20 H20B 110.8 . . ?
C19 C20 H20B 110.8 . . ?
H20A C20 H20B 108.9 . . ?
C22 C21 C20 104.6(3) . . ?
C22 C21 H21A 110.8 . . ?
C20 C21 H21A 110.8 . . ?
C22 C21 H21B 110.8 . . ?
C20 C21 H21B 110.8 . . ?
H21A C21 H21B 108.9 . . ?
O5 C22 C21 125.0(3) . . ?
O5 C22 C15 124.9(3) . . ?
C21 C22 C15 110.1(3) . . ?
C24 O6 C23 116.8(3) . . ?
C24 O7 C33 113.3(2) . . ?
C38 O9 H9A 109.5 . . ?
O6 C23 H23A 109.5 . . ?
O6 C23 H23B 109.5 . . ?
H23A C23 H23B 109.5 . . ?
O6 C23 H23C 109.5 . . ?
H23A C23 H23C 109.5 . . ?
H23B C23 H23C 109.5 . . ?
O6 C24 O7 106.8(2) . . ?
O6 C24 C25 107.5(3) . . ?
O7 C24 C25 107.4(2) . . ?
O6 C24 C29 114.5(3) . . ?
O7 C24 C29 109.5(2) . . ?
C25 C24 C29 110.8(3) . . ?
C24 C25 C26 108.2(3) . . ?
C24 C25 H25A 110.1 . . ?
C26 C25 H25A 110.1 . . ?
C24 C25 H25B 110.1 . . ?
C26 C25 H25B 110.1 . . ?
H25A C25 H25B 108.4 . . ?
C25 C26 C27 110.9(2) . . ?
C25 C26 H26A 109.5 . . ?
C27 C26 H26A 109.5 . . ?
C25 C26 H26B 109.5 . . ?
C27 C26 H26B 109.5 . . ?
H26A C26 H26B 108.0 . . ?
C34 C27 C28 112.1(3) . . ?
C34 C27 C26 109.5(2) . . ?
C28 C27 C26 108.0(3) . . ?
C34 C27 C33 112.0(3) . . ?
C28 C27 C33 104.8(2) . . ?
C26 C27 C33 110.3(2) . . ?
C30 C28 C27 111.0(3) . . ?
C30 C28 C29 110.8(3) . . ?
C27 C28 C29 108.2(3) . . ?
C30 C28 H28 109.0 . . ?
C27 C28 H28 109.0 . . ?
C29 C28 H28 109.0 . . ?
C24 C29 C28 110.3(2) . . ?
C24 C29 H29A 109.6 . . ?
C28 C29 H29A 109.6 . . ?
C24 C29 H29B 109.6 . . ?
C28 C29 H29B 109.6 . . ?
H29A C29 H29B 108.1 . . ?
C31 C30 C28 110.6(2) . . ?
C31 C30 H30A 109.5 . . ?
C28 C30 H30A 109.5 . . ?
C31 C30 H30B 109.5 . . ?
C28 C30 H30B 109.5 . . ?
H30A C30 H30B 108.1 . . ?
C32 C31 C30 124.3(3) . . ?
C32 C31 H31 117.9 . . ?
C30 C31 H31 117.9 . . ?
C31 C32 C38 121.9(3) . . ?
C31 C32 C33 122.0(3) . . ?
C38 C32 C33 115.7(2) . . ?
O7 C33 C32 108.9(2) . . ?
O7 C33 C35 106.0(2) . . ?
C32 C33 C35 110.6(2) . . ?
O7 C33 C27 108.8(2) . . ?
C32 C33 C27 111.8(2) . . ?
C35 C33 C27 110.5(2) . . ?
C27 C34 H34A 109.5 . . ?
C27 C34 H34B 109.5 . . ?
H34A C34 H34B 109.5 . . ?
C27 C34 H34C 109.5 . . ?
H34A C34 H34C 109.5 . . ?
H34B C34 H34C 109.5 . . ?
O8 C35 C36 123.2(3) . . ?
O8 C35 C33 121.5(3) . . ?
C36 C35 C33 115.3(2) . . ?
C35 C36 C37 108.9(2) . . ?
C35 C36 H36A 109.9 . . ?
C37 C36 H36A 109.9 . . ?
C35 C36 H36B 109.9 . . ?
C37 C36 H36B 109.9 . . ?
H36A C36 H36B 108.3 . . ?
C36 C37 C44 108.7(2) . . ?
C36 C37 C41 113.7(2) . . ?
C44 C37 C41 103.6(2) . . ?
C36 C37 C38 111.4(2) . . ?
C44 C37 C38 112.1(2) . . ?
C41 C37 C38 107.1(2) . . ?
O9 C38 C32 108.2(2) . . ?
O9 C38 C39 105.9(2) . . ?
C32 C38 C39 115.4(2) . . ?
O9 C38 C37 111.5(2) . . ?
C32 C38 C37 112.6(2) . . ?
C39 C38 C37 103.0(2) . . ?
C40 C39 C38 104.2(2) . . ?
C40 C39 H39A 110.9 . . ?
C38 C39 H39A 110.9 . . ?
C40 C39 H39B 110.9 . . ?
C38 C39 H39B 110.9 . . ?
H39A C39 H39B 108.9 . . ?
C39 C40 C41 102.3(3) . . ?
C39 C40 H40A 111.3 . . ?
C41 C40 H40A 111.3 . . ?
C39 C40 H40B 111.3 . . ?
C41 C40 H40B 111.3 . . ?
H40A C40 H40B 109.2 . . ?
C40 C41 C42 116.0(3) . . ?
C40 C41 C37 102.9(2) . . ?
C42 C41 C37 105.7(3) . . ?
C40 C41 H41 110.6 . . ?
C42 C41 H41 110.6 . . ?
C37 C41 H41 110.6 . . ?
C43 C42 C41 104.6(3) . . ?
C43 C42 H42A 110.8 . . ?
C41 C42 H42A 110.8 . . ?
C43 C42 H42B 110.8 . . ?
C41 C42 H42B 110.8 . . ?
H42A C42 H42B 108.9 . . ?
C44 C43 C42 104.8(3) . . ?
C44 C43 H43A 110.8 . . ?
C42 C43 H43A 110.8 . . ?
C44 C43 H43B 110.8 . . ?
C42 C43 H43B 110.8 . . ?
H43A C43 H43B 108.9 . . ?
O10 C44 C43 125.7(3) . . ?
O10 C44 C37 124.4(3) . . ?
C43 C44 C37 109.9(3) . . ?

loop_
_geom_bond_atom_site_label_1
_geom_bond_atom_site_label_2
_geom_bond_distance
_geom_bond_site_symmetry_2
_geom_bond_publ_flag
O1 C2 1.395(4) . ?
O1 C1 1.421(4) . ?
O2 C2 1.444(3) . ?
O2 C11 1.445(3) . ?
O3 C13 1.209(4) . ?
O4 C16 1.448(3) . ?
O4 H4 0.8200 . ?
O5 C22 1.211(4) . ?
C1 H1A 0.9600 . ?
C1 H1B 0.9600 . ?
C1 H1C 0.9600 . ?
C2 C3 1.513(4) . ?
C2 C7 1.525(4) . ?
C3 C4 1.538(5) . ?
C3 H3A 0.9700 . ?
C3 H3B 0.9700 . ?
C4 C5 1.536(4) . ?
C4 H4A 0.9700 . ?
C4 H4B 0.9700 . ?
C5 C12 1.529(4) . ?
C5 C6 1.543(4) . ?
C5 C11 1.558(4) . ?
C6 C8 1.514(5) . ?
C6 C7 1.554(4) . ?
C6 H6 0.9800 . ?
C7 H7A 0.9700 . ?
C7 H7B 0.9700 . ?
C8 C9 1.502(5) . ?
C8 H8A 0.9700 . ?
C8 H8B 0.9700 . ?
C9 C10 1.340(4) . ?
C9 H9 0.9300 . ?
C10 C16 1.517(4) . ?
C10 C11 1.529(4) . ?
C11 C13 1.550(4) . ?
C12 H12A 0.9600 . ?
C12 H12B 0.9600 . ?
C12 H12C 0.9600 . ?
C13 C14 1.502(4) . ?
C14 C15 1.545(4) . ?
C14 H14A 0.9700 . ?
C14 H14B 0.9700 . ?
C15 C22 1.532(4) . ?
C15 C19 1.549(4) . ?
C15 C16 1.576(4) . ?
C16 C17 1.533(4) . ?
C17 C18 1.526(5) . ?
C17 H17A 0.9700 . ?
C17 H17B 0.9700 . ?
C18 C19 1.527(5) . ?
C18 H18A 0.9700 . ?
C18 H18B 0.9700 . ?
C19 C20 1.535(5) . ?
C19 H19 0.9800 . ?
C20 C21 1.524(5) . ?
C20 H20A 0.9700 . ?
C20 H20B 0.9700 . ?
C21 C22 1.512(5) . ?
C21 H21A 0.9700 . ?
C21 H21B 0.9700 . ?
O6 C24 1.396(4) . ?
O6 C23 1.420(4) . ?
O7 C24 1.442(4) . ?
O7 C33 1.454(3) . ?
O8 C35 1.210(4) . ?
O9 C38 1.435(4) . ?
O9 H9A 0.8200 . ?
O10 C44 1.207(4) . ?
C23 H23A 0.9600 . ?
C23 H23B 0.9600 . ?
C23 H23C 0.9600 . ?
C24 C25 1.519(4) . ?
C24 C29 1.526(4) . ?
C25 C26 1.540(5) . ?
C25 H25A 0.9700 . ?
C25 H25B 0.9700 . ?
C26 C27 1.541(4) . ?
C26 H26A 0.9700 . ?
C26 H26B 0.9700 . ?
C27 C34 1.532(4) . ?
C27 C28 1.540(4) . ?
C27 C33 1.566(4) . ?
C28 C30 1.524(5) . ?
C28 C29 1.549(4) . ?
C28 H28 0.9800 . ?
C29 H29A 0.9700 . ?
C29 H29B 0.9700 . ?
C30 C31 1.494(4) . ?
C30 H30A 0.9700 . ?
C30 H30B 0.9700 . ?
C31 C32 1.327(4) . ?
C31 H31 0.9300 . ?
C32 C38 1.525(4) . ?
C32 C33 1.530(4) . ?
C33 C35 1.541(4) . ?
C34 H34A 0.9600 . ?
C34 H34B 0.9600 . ?
C34 H34C 0.9600 . ?
C35 C36 1.505(4) . ?
C36 C37 1.542(4) . ?
C36 H36A 0.9700 . ?
C36 H36B 0.9700 . ?
C37 C44 1.544(4) . ?
C37 C41 1.547(4) . ?
C37 C38 1.576(4) . ?
C38 C39 1.534(4) . ?
C39 C40 1.528(4) . ?
C39 H39A 0.9700 . ?
C39 H39B 0.9700 . ?
C40 C41 1.532(5) . ?
C40 H40A 0.9700 . ?
C40 H40B 0.9700 . ?
C41 C42 1.538(4) . ?
C41 H41 0.9800 . ?
C42 C43 1.530(5) . ?
C42 H42A 0.9700 . ?
C42 H42B 0.9700 . ?
C43 C44 1.512(5) . ?
C43 H43A 0.9700 . ?
C43 H43B 0.9700 . ?

loop_
_geom_torsion_atom_site_label_1
_geom_torsion_atom_site_label_2
_geom_torsion_atom_site_label_3
_geom_torsion_atom_site_label_4
_geom_torsion
_geom_torsion_site_symmetry_1
_geom_torsion_site_symmetry_2
_geom_torsion_site_symmetry_3
_geom_torsion_site_symmetry_4
_geom_torsion_publ_flag
C1 O1 C2 O2 -59.9(3) . . . . ?
C1 O1 C2 C3 -175.2(3) . . . . ?
C1 O1 C2 C7 61.1(4) . . . . ?
C11 O2 C2 O1 173.3(2) . . . . ?
C11 O2 C2 C3 -71.6(3) . . . . ?
C11 O2 C2 C7 49.0(3) . . . . ?
O1 C2 C3 C4 173.1(2) . . . . ?
O2 C2 C3 C4 58.3(3) . . . . ?
C7 C2 C3 C4 -61.1(3) . . . . ?
C2 C3 C4 C5 3.0(3) . . . . ?
C3 C4 C5 C12 -178.7(3) . . . . ?
C3 C4 C5 C6 59.1(3) . . . . ?
C3 C4 C5 C11 -54.7(3) . . . . ?
C12 C5 C6 C8 53.4(3) . . . . ?
C4 C5 C6 C8 174.0(3) . . . . ?
C11 C5 C6 C8 -68.2(3) . . . . ?
C12 C5 C6 C7 175.1(3) . . . . ?
C4 C5 C6 C7 -64.2(3) . . . . ?
C11 C5 C6 C7 53.6(3) . . . . ?
O1 C2 C7 C6 177.1(3) . . . . ?
O2 C2 C7 C6 -63.1(3) . . . . ?
C3 C2 C7 C6 55.3(3) . . . . ?
C8 C6 C7 C2 129.6(3) . . . . ?
C5 C6 C7 C2 7.9(3) . . . . ?
C5 C6 C8 C9 49.9(3) . . . . ?
C7 C6 C8 C9 -69.9(3) . . . . ?
C6 C8 C9 C10 -13.6(4) . . . . ?
C8 C9 C10 C16 171.8(3) . . . . ?
C8 C9 C10 C11 -2.0(4) . . . . ?
C2 O2 C11 C10 -106.8(3) . . . . ?
C2 O2 C11 C13 135.1(2) . . . . ?
C2 O2 C11 C5 16.5(3) . . . . ?
C9 C10 C11 O2 103.3(3) . . . . ?
C16 C10 C11 O2 -70.7(3) . . . . ?
C9 C10 C11 C13 -141.4(3) . . . . ?
C16 C10 C11 C13 44.5(3) . . . . ?
C9 C10 C11 C5 -18.3(4) . . . . ?
C16 C10 C11 C5 167.7(2) . . . . ?
C12 C5 C11 O2 167.8(2) . . . . ?
C4 C5 C11 O2 45.2(3) . . . . ?
C6 C5 C11 O2 -70.6(3) . . . . ?
C12 C5 C11 C10 -71.1(3) . . . . ?
C4 C5 C11 C10 166.3(2) . . . . ?
C6 C5 C11 C10 50.5(3) . . . . ?
C12 C5 C11 C13 52.0(3) . . . . ?
C4 C5 C11 C13 -70.6(3) . . . . ?
C6 C5 C11 C13 173.6(2) . . . . ?
O2 C11 C13 O3 -53.3(4) . . . . ?
C10 C11 C13 O3 -170.5(3) . . . . ?
C5 C11 C13 O3 65.0(4) . . . . ?
O2 C11 C13 C14 126.2(3) . . . . ?
C10 C11 C13 C14 9.0(3) . . . . ?
C5 C11 C13 C14 -115.5(3) . . . . ?
O3 C13 C14 C15 120.1(3) . . . . ?
C11 C13 C14 C15 -59.4(3) . . . . ?
C13 C14 C15 C22 -67.7(3) . . . . ?
C13 C14 C15 C19 177.7(3) . . . . ?
C13 C14 C15 C16 57.0(3) . . . . ?
C9 C10 C16 O4 -96.7(3) . . . . ?
C11 C10 C16 O4 77.3(3) . . . . ?
C9 C10 C16 C17 21.7(4) . . . . ?
C11 C10 C16 C17 -164.3(2) . . . . ?
C9 C10 C16 C15 140.5(3) . . . . ?
C11 C10 C16 C15 -45.5(3) . . . . ?
C22 C15 C16 O4 -6.0(3) . . . . ?
C14 C15 C16 O4 -128.1(3) . . . . ?
C19 C15 C16 O4 107.4(3) . . . . ?
C22 C15 C16 C10 115.4(3) . . . . ?
C14 C15 C16 C10 -6.8(3) . . . . ?
C19 C15 C16 C10 -131.2(3) . . . . ?
C22 C15 C16 C17 -118.6(3) . . . . ?
C14 C15 C16 C17 119.3(3) . . . . ?
C19 C15 C16 C17 -5.1(3) . . . . ?
O4 C16 C17 C18 -86.6(3) . . . . ?
C10 C16 C17 C18 153.6(3) . . . . ?
C15 C16 C17 C18 29.7(3) . . . . ?
C16 C17 C18 C19 -43.9(3) . . . . ?
C17 C18 C19 C20 154.5(3) . . . . ?
C17 C18 C19 C15 39.4(3) . . . . ?
C22 C15 C19 C18 98.4(3) . . . . ?
C14 C15 C19 C18 -144.1(3) . . . . ?
C16 C15 C19 C18 -21.1(3) . . . . ?
C22 C15 C19 C20 -24.8(3) . . . . ?
C14 C15 C19 C20 92.6(3) . . . . ?
C16 C15 C19 C20 -144.3(3) . . . . ?
C18 C19 C20 C21 -79.2(4) . . . . ?
C15 C19 C20 C21 34.6(4) . . . . ?
C19 C20 C21 C22 -30.2(4) . . . . ?
C20 C21 C22 O5 -164.3(4) . . . . ?
C20 C21 C22 C15 14.9(4) . . . . ?
C14 C15 C22 O5 64.6(4) . . . . ?
C19 C15 C22 O5 -174.6(3) . . . . ?
C16 C15 C22 O5 -59.1(4) . . . . ?
C14 C15 C22 C21 -114.7(3) . . . . ?
C19 C15 C22 C21 6.2(4) . . . . ?
C16 C15 C22 C21 121.7(3) . . . . ?
C23 O6 C24 O7 -57.6(3) . . . . ?
C23 O6 C24 C25 -172.6(3) . . . . ?
C23 O6 C24 C29 63.8(4) . . . . ?
C33 O7 C24 O6 172.9(2) . . . . ?
C33 O7 C24 C25 -72.0(3) . . . . ?
C33 O7 C24 C29 48.4(3) . . . . ?
O6 C24 C25 C26 172.5(3) . . . . ?
O7 C24 C25 C26 57.9(3) . . . . ?
C29 C24 C25 C26 -61.8(3) . . . . ?
C24 C25 C26 C27 4.0(4) . . . . ?
C25 C26 C27 C34 -179.6(3) . . . . ?
C25 C26 C27 C28 58.1(3) . . . . ?
C25 C26 C27 C33 -56.0(3) . . . . ?
C34 C27 C28 C30 53.6(3) . . . . ?
C26 C27 C28 C30 174.4(3) . . . . ?
C33 C27 C28 C30 -68.0(3) . . . . ?
C34 C27 C28 C29 175.3(3) . . . . ?
C26 C27 C28 C29 -63.9(3) . . . . ?
C33 C27 C28 C29 53.7(3) . . . . ?
O6 C24 C29 C28 177.4(3) . . . . ?
O7 C24 C29 C28 -62.8(3) . . . . ?
C25 C24 C29 C28 55.6(3) . . . . ?
C30 C28 C29 C24 129.6(3) . . . . ?
C27 C28 C29 C24 7.8(3) . . . . ?
C27 C28 C30 C31 49.6(3) . . . . ?
C29 C28 C30 C31 -70.6(3) . . . . ?
C28 C30 C31 C32 -13.1(4) . . . . ?
C30 C31 C32 C38 170.7(3) . . . . ?
C30 C31 C32 C33 -2.7(5) . . . . ?
C24 O7 C33 C32 -105.5(3) . . . . ?
C24 O7 C33 C35 135.6(2) . . . . ?
C24 O7 C33 C27 16.7(3) . . . . ?
C31 C32 C33 O7 102.9(3) . . . . ?
C38 C32 C33 O7 -70.9(3) . . . . ?
C31 C32 C33 C35 -141.0(3) . . . . ?
C38 C32 C33 C35 45.2(3) . . . . ?
C31 C32 C33 C27 -17.4(4) . . . . ?
C38 C32 C33 C27 168.8(2) . . . . ?
C34 C27 C33 O7 167.9(2) . . . . ?
C28 C27 C33 O7 -70.4(3) . . . . ?
C26 C27 C33 O7 45.7(3) . . . . ?
C34 C27 C33 C32 -71.7(3) . . . . ?
C28 C27 C33 C32 50.0(3) . . . . ?
C26 C27 C33 C32 166.0(2) . . . . ?
C34 C27 C33 C35 51.9(3) . . . . ?
C28 C27 C33 C35 173.7(2) . . . . ?
C26 C27 C33 C35 -70.3(3) . . . . ?
O7 C33 C35 O8 -53.0(4) . . . . ?
C32 C33 C35 O8 -170.9(3) . . . . ?
C27 C33 C35 O8 64.7(4) . . . . ?
O7 C33 C35 C36 125.8(3) . . . . ?
C32 C33 C35 C36 7.9(3) . . . . ?
C27 C33 C35 C36 -116.4(3) . . . . ?
O8 C35 C36 C37 120.4(3) . . . . ?
C33 C35 C36 C37 -58.5(3) . . . . ?
C35 C36 C37 C44 -67.7(3) . . . . ?
C35 C36 C37 C41 177.5(2) . . . . ?
C35 C36 C37 C38 56.3(3) . . . . ?
C31 C32 C38 O9 -96.0(3) . . . . ?
C33 C32 C38 O9 77.8(3) . . . . ?
C31 C32 C38 C39 22.4(4) . . . . ?
C33 C32 C38 C39 -163.8(2) . . . . ?
C31 C32 C38 C37 140.3(3) . . . . ?
C33 C32 C38 C37 -45.9(3) . . . . ?
C36 C37 C38 O9 -128.0(3) . . . . ?
C44 C37 C38 O9 -5.9(3) . . . . ?
C41 C37 C38 O9 107.0(3) . . . . ?
C36 C37 C38 C32 -6.2(3) . . . . ?
C44 C37 C38 C32 115.9(3) . . . . ?
C41 C37 C38 C32 -131.1(3) . . . . ?
C36 C37 C38 C39 118.8(3) . . . . ?
C44 C37 C38 C39 -119.1(3) . . . . ?
C41 C37 C38 C39 -6.2(3) . . . . ?
O9 C38 C39 C40 -85.7(3) . . . . ?
C32 C38 C39 C40 154.6(3) . . . . ?
C37 C38 C39 C40 31.5(3) . . . . ?
C38 C39 C40 C41 -45.7(3) . . . . ?
C39 C40 C41 C42 155.4(3) . . . . ?
C39 C40 C41 C37 40.5(3) . . . . ?
C36 C37 C41 C40 -144.7(3) . . . . ?
C44 C37 C41 C40 97.5(3) . . . . ?
C38 C37 C41 C40 -21.1(3) . . . . ?
C36 C37 C41 C42 93.2(3) . . . . ?
C44 C37 C41 C42 -24.6(3) . . . . ?
C38 C37 C41 C42 -143.2(3) . . . . ?
C40 C41 C42 C43 -78.8(3) . . . . ?
C37 C41 C42 C43 34.5(3) . . . . ?
C41 C42 C43 C44 -30.1(4) . . . . ?
C42 C43 C44 O10 -163.8(3) . . . . ?
C42 C43 C44 C37 15.0(4) . . . . ?
C36 C37 C44 O10 63.5(4) . . . . ?
C41 C37 C44 O10 -175.3(3) . . . . ?
C38 C37 C44 O10 -60.2(4) . . . . ?
C36 C37 C44 C43 -115.3(3) . . . . ?
C41 C37 C44 C43 5.9(3) . . . . ?
C38 C37 C44 C43 121.0(3) . . . . ?
